data_7042511
loop_
_publ_author_name
'Roy, Sourav'
'Drew, Michael G. B.'
'Bauz\'a, Antonio'
'Frontera, Antonio'
'Chattopadhyay, Shouvik'

_publ_section_title
;
 Estimation of conventional C-H\p (arene), unconventional C-H\p (chelate)
 and C-H\p (thiocyanate) interactions in hetero-nuclear
 nickel(ii)-cadmium(ii) complexes with a compartmental Schiff base.
;
_journal_issue 16
_journal_name_full 'Dalton transactions (Cambridge, England : 2003)'
_journal_page_first 5384
_journal_page_last 5397
_journal_paper_doi 10.1039/c6dt04906k
_journal_volume 46
_journal_year 2017
_chemical_formula_sum 'C28 H38 Cd Cl N5 Ni O6 S'
_chemical_formula_weight 779.25
_chemical_name_systematic
;
 ?
;
_space_group_IT_number 19
_symmetry_cell_setting orthorhombic
_symmetry_space_group_name_Hall 'P 2ac 2ab'
_symmetry_space_group_name_H-M 'P 21 21 21'
_atom_sites_solution_hydrogens geom
_atom_sites_solution_primary direct
_atom_sites_solution_secondary difmap
_audit_creation_method SHELXL-97
_audit_update_record
;
2017-03-16 deposited with the CCDC.
2017-03-16 downloaded from the CCDC.
;
_cell_angle_alpha 90.00
_cell_angle_beta 90.00
_cell_angle_gamma 90.00
_cell_formula_units_Z 4
_cell_length_a 12.8958(5)
_cell_length_b 15.5589(4)
_cell_length_c 16.5707(5)
_cell_measurement_reflns_used 9946
_cell_measurement_temperature 150(2)
_cell_measurement_theta_max 30.00
_cell_measurement_theta_min 3.42
_cell_volume 3324.82(18)
_computing_cell_refinement 'Crysalis, Oxford Diffraction'
_computing_data_collection 'Crysalis, Oxford Diffraction'
_computing_data_reduction 'Crysalis, Oxford Diffraction'
_computing_molecular_graphics PLATON(Spek,2004)
_computing_publication_material 'SHELXL, PLATON, WINGX (Ferrugia, 2012)'
_computing_structure_refinement 'SHELXL (Sheldrick, 2008)'
_computing_structure_solution 'SHELXS (Sheldrick, 2008)'
_diffrn_ambient_temperature 150(2)
_diffrn_measured_fraction_theta_full 0.962
_diffrn_measured_fraction_theta_max 0.962
_diffrn_measurement_device_type 'Oxford Diffaction X-Calibor System'
_diffrn_measurement_method '321 frames, counting time 10 s.'
_diffrn_radiation_monochromator graphite
_diffrn_radiation_source 'fine-focus sealed tube'
_diffrn_radiation_type MoK\a
_diffrn_radiation_wavelength 0.71073
_diffrn_reflns_av_R_equivalents 0.0227
_diffrn_reflns_av_sigmaI/netI 0.0528
_diffrn_reflns_limit_h_max 17
_diffrn_reflns_limit_h_min -7
_diffrn_reflns_limit_k_max 10
_diffrn_reflns_limit_k_min -21
_diffrn_reflns_limit_l_max 23
_diffrn_reflns_limit_l_min -9
_diffrn_reflns_number 9946
_diffrn_reflns_theta_full 30.00
_diffrn_reflns_theta_max 30.00
_diffrn_reflns_theta_min 3.42
_diffrn_standards_decay_% n/a
_diffrn_standards_interval_count n/a
_diffrn_standards_interval_time n/a
_exptl_absorpt_coefficient_mu 1.395
_exptl_absorpt_correction_T_max 1.000
_exptl_absorpt_correction_T_min 0.888
_exptl_absorpt_correction_type empirical
_exptl_absorpt_process_details 'ABSPACK, Oxford Diffraction Ltd'
_exptl_crystal_colour black
_exptl_crystal_density_diffrn 1.557
_exptl_crystal_density_method 'not measured'
_exptl_crystal_description block
_exptl_crystal_F_000 1592
_exptl_crystal_size_max 0.25
_exptl_crystal_size_mid 0.23
_exptl_crystal_size_min 0.20
_refine_diff_density_max 0.597
_refine_diff_density_min -0.612
_refine_diff_density_rms 0.085
_refine_ls_abs_structure_details 'Flack H D (1983), Acta Cryst. A39, 876-881'
_refine_ls_abs_structure_Flack 0.010(15)
_refine_ls_extinction_method none
_refine_ls_goodness_of_fit_ref 1.054
_refine_ls_hydrogen_treatment constr
_refine_ls_matrix_type full
_refine_ls_number_parameters 394
_refine_ls_number_reflns 8117
_refine_ls_number_restraints 0
_refine_ls_restrained_S_all 1.054
_refine_ls_R_factor_all 0.0450
_refine_ls_R_factor_gt 0.0386
_refine_ls_shift/su_max 0.001
_refine_ls_shift/su_mean 0.000
_refine_ls_structure_factor_coef Fsqd
_refine_ls_weighting_details 'calc w=1/[\s^2^(Fo^2^)+(0.0322P)^2^+0.3330P] where P=(Fo^2^+2Fc^2^)/3'
_refine_ls_weighting_scheme calc
_refine_ls_wR_factor_gt 0.0788
_refine_ls_wR_factor_ref 0.0815
_reflns_number_gt 7390
_reflns_number_total 8117
_reflns_threshold_expression >2sigma(I)
_cod_data_source_file c6dt04906k1.cif
_cod_data_source_block 1
_cod_depositor_comments 'Adding full bibliography for 7042509--7042511.cif.'
_cod_original_sg_symbol_H-M P212121
_cod_database_code 7042511

loop_
_symmetry_equiv_pos_as_xyz
'x, y, z'
'-x+1/2, -y, z+1/2'
'x+1/2, -y+1/2, -z'
'-x, y+1/2, -z+1/2'

loop_
_atom_site_label
_atom_site_type_symbol
_atom_site_fract_x
_atom_site_fract_y
_atom_site_fract_z
_atom_site_U_iso_or_equiv
_atom_site_adp_type
_atom_site_occupancy
_atom_site_symmetry_multiplicity
_atom_site_calc_flag
_atom_site_refinement_flags
Cd1 Cd 0.26681(2) 0.122512(15) 0.720401(15) 0.02272(6) Uani 1 1 d .
Ni1 Ni 0.05072(4) 0.03650(3) 0.79909(3) 0.01965(10) Uani 1 1 d .
N1 N 0.4015(3) 0.0821(2) 0.7941(2) 0.0380(9) Uani 1 1 d .
C1 C 0.4794(4) 0.0594(3) 0.8054(3) 0.0327(9) Uani 1 1 d .
S1 S 0.59767(10) 0.02348(9) 0.82438(9) 0.0539(4) Uani 1 1 d .
Cl2 Cl 0.23585(9) 0.21068(5) 0.60184(5) 0.0324(2) Uani 1 1 d .
O11 O 0.1349(2) 0.14593(14) 0.80748(16) 0.0246(6) Uani 1 1 d .
C12 C 0.1293(3) 0.2070(2) 0.8624(2) 0.0217(7) Uani 1 1 d .
C13 C 0.2071(3) 0.2727(2) 0.8625(2) 0.0219(7) Uani 1 1 d .
O131 O 0.2825(2) 0.26174(14) 0.80528(16) 0.0275(6) Uani 1 1 d .
C132 C 0.3685(3) 0.3218(2) 0.8050(3) 0.0322(9) Uani 1 1 d .
H13A H 0.4029 0.3212 0.8570 0.039 Uiso 1 1 calc R
H13B H 0.3432 0.3795 0.7950 0.039 Uiso 1 1 calc R
C133 C 0.4430(4) 0.2962(3) 0.7404(3) 0.0449(12) Uani 1 1 d .
H13E H 0.4669 0.2387 0.7503 0.067 Uiso 1 1 calc R
H13D H 0.5010 0.3349 0.7405 0.067 Uiso 1 1 calc R
H13C H 0.4090 0.2985 0.6889 0.067 Uiso 1 1 calc R
C14 C 0.2019(3) 0.3391(2) 0.9163(2) 0.0302(9) Uani 1 1 d .
H14 H 0.2529 0.3813 0.9155 0.036 Uiso 1 1 calc R
C15 C 0.1216(4) 0.3447(2) 0.9725(3) 0.0379(11) Uani 1 1 d .
H15 H 0.1185 0.3907 1.0083 0.045 Uiso 1 1 calc R
C16 C 0.0476(3) 0.2820(2) 0.9742(2) 0.0313(9) Uani 1 1 d .
H16 H -0.0056 0.2854 1.0120 0.038 Uiso 1 1 calc R
C17 C 0.0503(3) 0.2124(2) 0.9202(2) 0.0231(7) Uani 1 1 d .
C18 C -0.0347(3) 0.1502(2) 0.9266(2) 0.0260(8) Uani 1 1 d .
H18 H -0.0857 0.1628 0.9645 0.031 Uiso 1 1 calc R
N19 N -0.0474(3) 0.08045(19) 0.88645(19) 0.0253(7) Uani 1 1 d .
C20 C -0.1471(3) 0.0373(3) 0.8994(3) 0.0386(10) Uani 1 1 d .
H20A H -0.1971 0.0597 0.8610 0.046 Uiso 1 1 calc R
H20B H -0.1720 0.0511 0.9531 0.046 Uiso 1 1 calc R
C21 C -0.1421(3) -0.0603(2) 0.8905(3) 0.0335(9) Uani 1 1 d .
H21A H -0.0868 -0.0818 0.9246 0.040 Uiso 1 1 calc R
H21B H -0.2067 -0.0845 0.9101 0.040 Uiso 1 1 calc R
C22 C -0.1241(3) -0.0916(2) 0.8055(3) 0.0307(9) Uani 1 1 d .
H22A H -0.1408 -0.1523 0.8024 0.037 Uiso 1 1 calc R
H22B H -0.1701 -0.0611 0.7690 0.037 Uiso 1 1 calc R
N23 N -0.0165(2) -0.07855(17) 0.77968(19) 0.0237(6) Uani 1 1 d .
C24 C 0.0313(3) -0.1426(2) 0.7480(2) 0.0282(8) Uani 1 1 d .
H24 H -0.0046 -0.1944 0.7465 0.034 Uiso 1 1 calc R
C25 C 0.1356(3) -0.1432(2) 0.7142(2) 0.0275(8) Uani 1 1 d .
C26 C 0.1781(4) -0.2246(2) 0.6957(3) 0.0359(10) Uani 1 1 d .
H26 H 0.1407 -0.2738 0.7089 0.043 Uiso 1 1 calc R
C27 C 0.2721(4) -0.2331(2) 0.6590(3) 0.0431(11) Uani 1 1 d .
H27 H 0.2991 -0.2873 0.6480 0.052 Uiso 1 1 calc R
C28 C 0.3271(4) -0.1594(2) 0.6383(3) 0.0353(10) Uani 1 1 d .
H28 H 0.3907 -0.1644 0.6123 0.042 Uiso 1 1 calc R
C29 C 0.2884(3) -0.0788(2) 0.6560(2) 0.0268(9) Uani 1 1 d .
O291 O 0.3359(2) -0.00202(15) 0.63353(17) 0.0281(6) Uani 1 1 d .
C292 C 0.4424(3) -0.0075(2) 0.6071(3) 0.0322(9) Uani 1 1 d .
H29B H 0.4471 -0.0430 0.5591 0.039 Uiso 1 1 calc R
H29A H 0.4846 -0.0335 0.6489 0.039 Uiso 1 1 calc R
C293 C 0.4808(4) 0.0813(3) 0.5891(3) 0.0423(11) Uani 1 1 d .
H29C H 0.4353 0.1083 0.5510 0.063 Uiso 1 1 calc R
H29E H 0.5494 0.0781 0.5668 0.063 Uiso 1 1 calc R
H29D H 0.4823 0.1144 0.6380 0.063 Uiso 1 1 calc R
C30 C 0.1910(3) -0.0684(2) 0.6958(2) 0.0221(7) Uani 1 1 d .
O31 O 0.15687(19) 0.00984(13) 0.71194(16) 0.0223(5) Uani 1 1 d .
O1 O -0.0555(2) 0.08738(15) 0.71498(17) 0.0296(6) Uani 1 1 d .
C2 C -0.0315(3) 0.1362(3) 0.6591(2) 0.0332(9) Uani 1 1 d .
H2 H 0.0377 0.1524 0.6545 0.040 Uiso 1 1 calc R
N2 N -0.0968(3) 0.1665(3) 0.6060(3) 0.0493(11) Uani 1 1 d .
C3 C -0.0632(5) 0.2328(4) 0.5474(4) 0.083(2) Uani 1 1 d .
H3C H -0.0970 0.2862 0.5595 0.124 Uiso 1 1 calc R
H3B H -0.0814 0.2149 0.4938 0.124 Uiso 1 1 calc R
H3A H 0.0106 0.2401 0.5509 0.124 Uiso 1 1 calc R
C4 C -0.2064(4) 0.1435(4) 0.6099(4) 0.081(2) Uani 1 1 d .
H4C H -0.2164 0.1002 0.6505 0.122 Uiso 1 1 calc R
H4A H -0.2283 0.1217 0.5585 0.122 Uiso 1 1 calc R
H4B H -0.2464 0.1935 0.6234 0.122 Uiso 1 1 calc R
O5 O 0.1499(2) -0.02690(16) 0.88088(16) 0.0295(6) Uani 1 1 d .
C6 C 0.2169(3) 0.0051(2) 0.9258(2) 0.0253(8) Uani 1 1 d .
H6 H 0.2038 0.0591 0.9475 0.030 Uiso 1 1 calc R
N6 N 0.3057(3) -0.0330(2) 0.9446(2) 0.0294(7) Uani 1 1 d .
C7 C 0.3331(4) -0.1136(3) 0.9069(3) 0.0423(11) Uani 1 1 d .
H7C H 0.3309 -0.1587 0.9464 0.064 Uiso 1 1 calc R
H7B H 0.4017 -0.1096 0.8848 0.064 Uiso 1 1 calc R
H7A H 0.2847 -0.1260 0.8645 0.064 Uiso 1 1 calc R
C8 C 0.3781(4) 0.0055(3) 1.0000(3) 0.0446(12) Uani 1 1 d .
H8C H 0.3539 0.0615 1.0152 0.067 Uiso 1 1 calc R
H8A H 0.4447 0.0104 0.9746 0.067 Uiso 1 1 calc R
H8B H 0.3840 -0.0299 1.0473 0.067 Uiso 1 1 calc R

loop_
_atom_site_aniso_label
_atom_site_aniso_U_11
_atom_site_aniso_U_22
_atom_site_aniso_U_33
_atom_site_aniso_U_23
_atom_site_aniso_U_13
_atom_site_aniso_U_12
Cd1 0.02079(11) 0.02046(10) 0.02691(12) 0.00057(9) 0.00412(12) -0.00021(10)
Ni1 0.0178(2) 0.01853(18) 0.0226(2) -0.00031(17) 0.00025(19) -0.00182(17)
N1 0.0293(19) 0.0395(18) 0.045(2) 0.0057(17) 0.0085(19) 0.0027(16)
C1 0.036(2) 0.0318(19) 0.031(2) -0.0027(16) 0.000(2) -0.0086(19)
S1 0.0306(6) 0.0587(7) 0.0725(9) -0.0238(7) -0.0153(7) 0.0117(6)
Cl2 0.0367(5) 0.0281(4) 0.0322(4) 0.0049(3) 0.0018(5) 0.0004(4)
O11 0.0241(13) 0.0219(11) 0.0279(13) -0.0089(10) 0.0082(12) -0.0058(10)
C12 0.0221(18) 0.0221(15) 0.0209(16) 0.0019(13) -0.0053(15) 0.0021(14)
C13 0.0207(19) 0.0194(14) 0.0256(17) 0.0000(12) -0.0012(15) 0.0010(13)
O131 0.0248(14) 0.0241(11) 0.0336(13) -0.0050(10) 0.0029(13) -0.0082(11)
C132 0.034(2) 0.0293(17) 0.034(2) -0.0018(16) -0.002(2) -0.0144(17)
C133 0.039(3) 0.043(2) 0.053(3) -0.002(2) 0.002(2) -0.022(2)
C14 0.030(2) 0.0250(16) 0.036(2) -0.0066(15) -0.0041(18) -0.0030(16)
C15 0.045(3) 0.0306(18) 0.038(2) -0.0157(17) -0.001(2) 0.0039(19)
C16 0.030(2) 0.0338(19) 0.0301(19) -0.0011(16) 0.0058(19) 0.0078(19)
C17 0.0207(18) 0.0251(15) 0.0235(17) -0.0025(13) -0.0018(16) 0.0052(15)
C18 0.024(2) 0.0298(17) 0.0247(17) 0.0004(14) 0.0028(17) 0.0035(15)
N19 0.0193(16) 0.0270(14) 0.0297(16) 0.0008(12) 0.0027(15) -0.0004(14)
C20 0.024(2) 0.038(2) 0.053(3) -0.008(2) 0.014(2) -0.0083(19)
C21 0.028(2) 0.0347(19) 0.038(2) 0.0049(17) 0.0049(19) -0.0128(18)
C22 0.023(2) 0.0327(17) 0.036(2) 0.0041(16) -0.0067(18) -0.0120(16)
N23 0.0257(15) 0.0230(13) 0.0224(14) 0.0003(12) -0.0056(15) -0.0066(12)
C24 0.035(2) 0.0206(16) 0.0291(18) 0.0009(13) -0.0061(18) -0.0074(15)
C25 0.032(2) 0.0216(15) 0.0290(19) -0.0043(14) -0.0046(19) -0.0053(14)
C26 0.043(2) 0.0156(15) 0.049(3) -0.0050(16) -0.006(2) -0.0032(17)
C27 0.047(3) 0.0209(16) 0.061(3) -0.0104(17) -0.001(3) 0.006(2)
C28 0.033(2) 0.0298(18) 0.043(2) -0.0066(17) 0.005(2) 0.0067(18)
C29 0.028(2) 0.0201(15) 0.032(2) -0.0022(14) 0.0025(17) -0.0003(15)
O291 0.0259(14) 0.0242(12) 0.0340(15) 0.0015(10) 0.0107(13) 0.0046(11)
C292 0.027(2) 0.0335(19) 0.036(2) -0.0024(16) 0.008(2) 0.0042(18)
C293 0.035(3) 0.048(2) 0.043(3) 0.008(2) 0.020(2) -0.001(2)
C30 0.0235(18) 0.0214(14) 0.0214(16) -0.0020(13) -0.0021(16) 0.0013(14)
O31 0.0232(12) 0.0137(9) 0.0299(14) -0.0016(9) 0.0055(12) 0.0009(9)
O1 0.0246(13) 0.0298(11) 0.0344(14) 0.0087(11) -0.0035(14) -0.0017(11)
C2 0.030(2) 0.035(2) 0.035(2) 0.0021(17) -0.0017(18) 0.0035(18)
N2 0.035(2) 0.062(2) 0.051(2) 0.024(2) -0.009(2) 0.004(2)
C3 0.066(4) 0.109(5) 0.073(4) 0.054(4) -0.007(4) 0.007(4)
C4 0.048(4) 0.100(5) 0.095(5) 0.044(4) -0.036(4) -0.013(3)
O5 0.0253(14) 0.0308(13) 0.0324(15) 0.0018(11) -0.0031(13) 0.0002(12)
C6 0.022(2) 0.0294(16) 0.0245(17) 0.0002(14) 0.0035(16) -0.0004(16)
N6 0.0216(16) 0.0387(17) 0.0277(16) 0.0043(15) -0.0024(14) -0.0011(15)
C7 0.045(3) 0.039(2) 0.043(2) 0.000(2) 0.005(2) 0.016(2)
C8 0.028(2) 0.071(3) 0.035(2) 0.000(2) -0.004(2) -0.006(2)

loop_
_atom_type_symbol
_atom_type_description
_atom_type_scat_dispersion_real
_atom_type_scat_dispersion_imag
_atom_type_scat_source
C C 0.0033 0.0016 'International Tables Vol C Tables 4.2.6.8 and 6.1.1.4'
H H 0.0000 0.0000 'International Tables Vol C Tables 4.2.6.8 and 6.1.1.4'
N N 0.0061 0.0033 'International Tables Vol C Tables 4.2.6.8 and 6.1.1.4'
O O 0.0106 0.0060 'International Tables Vol C Tables 4.2.6.8 and 6.1.1.4'
Cu Cu 0.3201 1.2651 'International Tables Vol C Tables 4.2.6.8 and 6.1.1.4'
Ni Ni 0.3393 1.1124 'International Tables Vol C Tables 4.2.6.8 and 6.1.1.4'
S S 0.1246 0.1234 'International Tables Vol C Tables 4.2.6.8 and 6.1.1.4'
Cd Cd -0.8075 1.2024 'International Tables Vol C Tables 4.2.6.8 and 6.1.1.4'
Cl Cl 0.1484 0.1585 'International Tables Vol C Tables 4.2.6.8 and 6.1.1.4'

loop_
_geom_angle_atom_site_label_1
_geom_angle_atom_site_label_2
_geom_angle_atom_site_label_3
_geom_angle
N1 Cd1 O31 107.81(11)
N1 Cd1 O11 106.51(12)
O31 Cd1 O11 72.08(8)
N1 Cd1 Cl2 137.33(10)
O31 Cd1 Cl2 106.56(7)
O11 Cd1 Cl2 107.55(7)
N1 Cd1 O291 79.81(12)
O31 Cd1 O291 66.30(9)
O11 Cd1 O291 137.65(8)
Cl2 Cd1 O291 91.70(6)
N1 Cd1 O131 82.94(11)
O31 Cd1 O131 137.02(8)
O11 Cd1 O131 65.00(8)
Cl2 Cd1 O131 88.84(6)
O291 Cd1 O131 155.02(9)
N23 Ni1 O11 171.55(12)
N23 Ni1 O31 89.71(11)
O11 Ni1 O31 81.92(9)
N23 Ni1 N19 98.29(13)
O11 Ni1 N19 90.11(11)
O31 Ni1 N19 171.89(11)
N23 Ni1 O5 87.02(11)
O11 Ni1 O5 91.38(10)
O31 Ni1 O5 87.28(10)
N19 Ni1 O5 94.42(12)
N23 Ni1 O1 87.05(11)
O11 Ni1 O1 94.47(10)
O31 Ni1 O1 92.56(11)
N19 Ni1 O1 86.58(12)
O5 Ni1 O1 174.07(10)
C1 N1 Cd1 156.5(4)
N1 C1 S1 178.7(5)
C12 O11 Ni1 128.7(2)
C12 O11 Cd1 126.8(2)
Ni1 O11 Cd1 102.96(9)
O11 C12 C17 123.8(3)
O11 C12 C13 118.5(3)
C17 C12 C13 117.7(3)
C14 C13 O131 125.5(3)
C14 C13 C12 120.4(4)
O131 C13 C12 114.1(3)
C13 O131 C132 117.7(3)
C13 O131 Cd1 115.13(19)
C132 O131 Cd1 126.6(2)
O131 C132 C133 108.8(3)
O131 C132 H13A 109.9
C133 C132 H13A 109.9
O131 C132 H13B 109.9
C133 C132 H13B 109.9
H13A C132 H13B 108.3
C132 C133 H13E 109.5
C132 C133 H13D 109.5
H13E C133 H13D 109.5
C132 C133 H13C 109.5
H13E C133 H13C 109.5
H13D C133 H13C 109.5
C13 C14 C15 121.3(4)
C13 C14 H14 119.3
C15 C14 H14 119.3
C16 C15 C14 119.2(4)
C16 C15 H15 120.4
C14 C15 H15 120.4
C15 C16 C17 121.3(4)
C15 C16 H16 119.3
C17 C16 H16 119.3
C12 C17 C16 120.0(4)
C12 C17 C18 123.6(3)
C16 C17 C18 116.4(3)
N19 C18 C17 128.0(4)
N19 C18 H18 116.0
C17 C18 H18 116.0
C18 N19 C20 115.0(3)
C18 N19 Ni1 124.9(3)
C20 N19 Ni1 119.6(2)
N19 C20 C21 113.8(3)
N19 C20 H20A 108.8
C21 C20 H20A 108.8
N19 C20 H20B 108.8
C21 C20 H20B 108.8
H20A C20 H20B 107.7
C22 C21 C20 114.7(3)
C22 C21 H21A 108.6
C20 C21 H21A 108.6
C22 C21 H21B 108.6
C20 C21 H21B 108.6
H21A C21 H21B 107.6
N23 C22 C21 111.9(3)
N23 C22 H22A 109.2
C21 C22 H22A 109.2
N23 C22 H22B 109.2
C21 C22 H22B 109.2
H22A C22 H22B 107.9
C24 N23 C22 117.8(3)
C24 N23 Ni1 123.3(3)
C22 N23 Ni1 118.9(2)
N23 C24 C25 127.2(3)
N23 C24 H24 116.4
C25 C24 H24 116.4
C30 C25 C26 120.0(4)
C30 C25 C24 123.4(3)
C26 C25 C24 116.5(3)
C27 C26 C25 121.9(4)
C27 C26 H26 119.0
C25 C26 H26 119.0
C26 C27 C28 118.9(4)
C26 C27 H27 120.6
C28 C27 H27 120.6
C29 C28 C27 120.8(4)
C29 C28 H28 119.6
C27 C28 H28 119.6
C28 C29 O291 124.2(4)
C28 C29 C30 121.3(4)
O291 C29 C30 114.4(3)
C29 O291 C292 116.7(3)
C29 O291 Cd1 110.1(2)
C292 O291 Cd1 122.9(2)
O291 C292 C293 108.7(3)
O291 C292 H29B 110.0
C293 C292 H29B 110.0
O291 C292 H29A 110.0
C293 C292 H29A 110.0
H29B C292 H29A 108.3
C292 C293 H29C 109.5
C292 C293 H29E 109.5
H29C C293 H29E 109.5
C292 C293 H29D 109.5
H29C C293 H29D 109.5
H29E C293 H29D 109.5
O31 C30 C25 123.4(3)
O31 C30 C29 119.4(3)
C25 C30 C29 117.1(3)
C30 O31 Ni1 123.8(2)
C30 O31 Cd1 121.2(2)
Ni1 O31 Cd1 102.72(9)
C2 O1 Ni1 124.2(3)
O1 C2 N2 124.4(4)
O1 C2 H2 117.8
N2 C2 H2 117.8
C2 N2 C4 120.4(4)
C2 N2 C3 120.3(4)
C4 N2 C3 118.9(4)
N2 C3 H3C 109.5
N2 C3 H3B 109.5
H3C C3 H3B 109.5
N2 C3 H3A 109.5
H3C C3 H3A 109.5
H3B C3 H3A 109.5
N2 C4 H4C 109.5
N2 C4 H4A 109.5
H4C C4 H4A 109.5
N2 C4 H4B 109.5
H4C C4 H4B 109.5
H4A C4 H4B 109.5
C6 O5 Ni1 128.2(2)
O5 C6 N6 124.2(3)
O5 C6 H6 117.9
N6 C6 H6 117.9
C6 N6 C8 121.6(4)
C6 N6 C7 119.7(4)
C8 N6 C7 118.6(4)
N6 C7 H7C 109.5
N6 C7 H7B 109.5
H7C C7 H7B 109.5
N6 C7 H7A 109.5
H7C C7 H7A 109.5
H7B C7 H7A 109.5
N6 C8 H8C 109.5
N6 C8 H8A 109.5
H8C C8 H8A 109.5
N6 C8 H8B 109.5
H8C C8 H8B 109.5
H8A C8 H8B 109.5

loop_
_geom_bond_atom_site_label_1
_geom_bond_atom_site_label_2
_geom_bond_distance
Cd1 N1 2.215(4)
Cd1 O31 2.259(2)
Cd1 O11 2.260(2)
Cd1 Cl2 2.4292(9)
Cd1 O291 2.573(3)
Cd1 O131 2.591(2)
Ni1 N23 2.015(3)
Ni1 O11 2.024(2)
Ni1 O31 2.033(3)
Ni1 N19 2.041(3)
Ni1 O5 2.109(3)
Ni1 O1 2.109(3)
N1 C1 1.081(5)
C1 S1 1.654(5)
O11 C12 1.318(4)
C12 C17 1.400(5)
C12 C13 1.433(5)
C13 C14 1.367(5)
C13 O131 1.369(4)
O131 C132 1.450(4)
C132 C133 1.492(6)
C132 H13A 0.9700
C132 H13B 0.9700
C133 H13E 0.9600
C133 H13D 0.9600
C133 H13C 0.9600
C14 C15 1.395(6)
C14 H14 0.9300
C15 C16 1.365(6)
C15 H15 0.9300
C16 C17 1.405(5)
C16 H16 0.9300
C17 C18 1.467(5)
C18 N19 1.283(4)
C18 H18 0.9300
N19 C20 1.466(5)
C20 C21 1.527(5)
C20 H20A 0.9700
C20 H20B 0.9700
C21 C22 1.510(6)
C21 H21A 0.9700
C21 H21B 0.9700
C22 N23 1.466(5)
C22 H22A 0.9700
C22 H22B 0.9700
N23 C24 1.284(5)
C24 C25 1.457(6)
C24 H24 0.9300
C25 C30 1.399(5)
C25 C26 1.414(5)
C26 C27 1.363(6)
C26 H26 0.9300
C27 C28 1.392(6)
C27 H27 0.9300
C28 C29 1.382(5)
C28 H28 0.9300
C29 O291 1.393(4)
C29 C30 1.427(5)
O291 C292 1.445(5)
C292 C293 1.497(6)
C292 H29B 0.9700
C292 H29A 0.9700
C293 H29C 0.9600
C293 H29E 0.9600
C293 H29D 0.9600
C30 O31 1.322(4)
O1 C2 1.237(5)
C2 N2 1.305(5)
C2 H2 0.9300
N2 C4 1.459(7)
N2 C3 1.482(6)
C3 H3C 0.9600
C3 H3B 0.9600
C3 H3A 0.9600
C4 H4C 0.9600
C4 H4A 0.9600
C4 H4B 0.9600
O5 C6 1.243(4)
C6 N6 1.327(5)
C6 H6 0.9300
N6 C8 1.440(5)
N6 C7 1.445(5)
C7 H7C 0.9600
C7 H7B 0.9600
C7 H7A 0.9600
C8 H8C 0.9600
C8 H8A 0.9600
C8 H8B 0.9600
